data_4118790
loop_
_publ_author_name
'David C. Lacy'
'Young Jun Park'
'Joseph W. Ziller'
'Junko Yano'
'A. S. Borovik'

_publ_section_title
;
 Assembly and Properties of Heterobimetallic CoII/III/CaII Complexes with
 Aquo and Hydroxo Ligands
;
_journal_name_full 'Journal of the American Chemical Society'
_journal_page_first 17526
_journal_page_last 17535
_journal_paper_doi 10.1021/ja304525n
_journal_volume 134
_journal_year 2012
_chemical_formula_sum 'C45 H68 Ca Cl2 Co F3 N4 O15 S4'
_chemical_formula_weight 1260.18
_chemical_name_systematic
; 
 ? 
;
_space_group_IT_number 2
_symmetry_cell_setting triclinic
_symmetry_space_group_name_Hall '-P 1'
_symmetry_space_group_name_H-M 'P -1'
_atom_sites_solution_hydrogens mixed
_atom_sites_solution_primary direct
_atom_sites_solution_secondary difmap
_audit_creation_method SHELXTL
_cell_angle_alpha 71.8050(6)
_cell_angle_beta 84.3928(6)
_cell_angle_gamma 77.3591(6)
_cell_formula_units_Z 2
_cell_length_a 11.2366(6)
_cell_length_b 15.2439(7)
_cell_length_c 17.5369(9)
_cell_measurement_reflns_used 9271
_cell_measurement_temperature 88(2)
_cell_measurement_theta_max 28.48
_cell_measurement_theta_min 2.44
_cell_volume 2783.1(2)
_computing_cell_refinement 'Bruker SAINT'
_computing_data_collection 'Bruker APEX2'
_computing_data_reduction 'Bruker SAINT'
_computing_molecular_graphics 'Bruker SHELXTL'
_computing_publication_material 'Bruker SHELXTL'
_computing_structure_refinement 'SHELXL-97 (Sheldrick, 2008)'
_computing_structure_solution 'SHELXS-97 (Sheldrick, 2008)'
_diffrn_ambient_temperature 88(2)
_diffrn_measured_fraction_theta_full 0.997
_diffrn_measured_fraction_theta_max 0.929
_diffrn_measurement_device_type 'Bruker APEX-II CCD'
_diffrn_measurement_method '\f and \w scans'
_diffrn_radiation_monochromator graphite
_diffrn_radiation_source 'fine-focus sealed tube'
_diffrn_radiation_type MoK\a
_diffrn_radiation_wavelength 0.71073
_diffrn_reflns_av_R_equivalents 0.0190
_diffrn_reflns_av_sigmaI/netI 0.0245
_diffrn_reflns_limit_h_max 15
_diffrn_reflns_limit_h_min -15
_diffrn_reflns_limit_k_max 20
_diffrn_reflns_limit_k_min -19
_diffrn_reflns_limit_l_max 23
_diffrn_reflns_limit_l_min -22
_diffrn_reflns_number 33463
_diffrn_reflns_theta_full 25.50
_diffrn_reflns_theta_max 28.63
_diffrn_reflns_theta_min 1.86
_exptl_absorpt_coefficient_mu 0.723
_exptl_absorpt_correction_T_max 0.9364
_exptl_absorpt_correction_T_min 0.7895
_exptl_absorpt_correction_type numerical
_exptl_absorpt_process_details 'Bruker SADABS'
_exptl_crystal_colour brown
_exptl_crystal_density_diffrn 1.504
_exptl_crystal_density_meas ?
_exptl_crystal_description irregular
_exptl_crystal_F_000 1316
_exptl_crystal_size_max 0.34
_exptl_crystal_size_mid 0.24
_exptl_crystal_size_min 0.09
_refine_diff_density_max 0.747
_refine_diff_density_min -0.983
_refine_diff_density_rms 0.073
_refine_ls_extinction_method none
_refine_ls_goodness_of_fit_ref 1.035
_refine_ls_hydrogen_treatment mixed
_refine_ls_matrix_type full
_refine_ls_number_parameters 937
_refine_ls_number_reflns 13276
_refine_ls_number_restraints 1
_refine_ls_restrained_S_all 1.035
_refine_ls_R_factor_all 0.0423
_refine_ls_R_factor_gt 0.0346
_refine_ls_shift/su_max 0.004
_refine_ls_shift/su_mean 0.000
_refine_ls_structure_factor_coef Fsqd
_refine_ls_weighting_details 'calc w=1/[\s^2^(Fo^2^)+(0.0534P)^2^+2.3073P] where P=(Fo^2^+2Fc^2^)/3'
_refine_ls_weighting_scheme calc
_refine_ls_wR_factor_gt 0.0945
_refine_ls_wR_factor_ref 0.0996
_reflns_number_gt 11430
_reflns_number_total 13276
_reflns_threshold_expression >2sigma(I)
_cod_data_source_file ja304525n_si_005.cif
_cod_data_source_block asb259
_cod_depositor_comments
;
The following automatic conversions were performed:

'_exptl_crystal_density_meas' value 'not_measured' was changed to '?'
- the value is perceived as not measured.

Automatic conversion script
Id: cif_fix_values 3008 2015-01-20 13:52:24Z robertas 

The following automatic conversions were performed:

'_atom_sites_solution_hydrogens' value 'difmap & geom' was changed to
'mixed'.

Automatic conversion script
Id: cif_fix_values 6452 2018-10-05 10:23:21Z andrius 
;
_cod_database_code 4118790

loop_
_symmetry_equiv_pos_as_xyz
'x, y, z'
'-x, -y, -z'

loop_
_atom_site_label
_atom_site_type_symbol
_atom_site_fract_x
_atom_site_fract_y
_atom_site_fract_z
_atom_site_U_iso_or_equiv
_atom_site_adp_type
_atom_site_occupancy
_atom_site_symmetry_multiplicity
_atom_site_calc_flag
_atom_site_refinement_flags
Co1 Co 0.87522(2) 0.811066(17) 0.722949(14) 0.01256(6) Uani 1 1 d .
Ca1 Ca 1.10882(3) 0.59272(2) 0.71236(2) 0.01367(8) Uani 1 1 d .
S1 S 1.15728(4) 0.83378(3) 0.66425(3) 0.01401(9) Uani 1 1 d .
S2 S 0.81908(4) 0.69834(3) 0.60821(3) 0.01526(9) Uani 1 1 d .
S3 S 0.80063(4) 0.74423(3) 0.91603(3) 0.01569(9) Uani 1 1 d .
O1 O 1.18415(12) 0.73138(9) 0.69260(8) 0.0169(3) Uani 1 1 d .
O2 O 1.19367(12) 0.87414(10) 0.58153(8) 0.0188(3) Uani 1 1 d .
O3 O 0.94455(12) 0.64787(9) 0.62246(8) 0.0178(3) Uani 1 1 d .
O4 O 0.72868(13) 0.64172(10) 0.64240(8) 0.0220(3) Uani 1 1 d .
O5 O 0.87438(13) 0.65382(10) 0.91511(8) 0.0207(3) Uani 1 1 d .
O6 O 0.83827(13) 0.78607(11) 0.97037(8) 0.0233(3) Uani 1 1 d .
O7 O 0.96022(12) 0.68819(9) 0.76268(8) 0.0166(3) Uani 1 1 d D
H7 H 0.931(2) 0.6656(19) 0.8095(7) 0.041(8) Uiso 1 1 d D
O8 O 1.21071(12) 0.53470(9) 0.84553(8) 0.0176(3) Uani 1 1 d .
O9 O 1.33285(12) 0.52990(10) 0.71024(8) 0.0188(3) Uani 1 1 d .
O10 O 1.20919(13) 0.58017(9) 0.57917(8) 0.0188(3) Uani 1 1 d .
O11 O 1.07977(12) 0.45235(9) 0.67587(8) 0.0176(3) Uani 1 1 d .
O12 O 1.01636(13) 0.47174(9) 0.81989(8) 0.0189(3) Uani 1 1 d .
N1 N 0.77681(14) 0.94152(11) 0.68279(9) 0.0161(3) Uani 1 1 d .
N2 N 1.01526(14) 0.87202(11) 0.67946(9) 0.0153(3) Uani 1 1 d .
N3 N 0.80073(14) 0.79106(11) 0.63548(9) 0.0168(3) Uani 1 1 d .
N4 N 0.79215(15) 0.81431(11) 0.82609(9) 0.0161(3) Uani 1 1 d .
C1 C 0.85838(18) 1.00911(14) 0.67562(12) 0.0195(4) Uani 1 1 d .
C2 C 0.97982(18) 0.97435(13) 0.63826(12) 0.0185(4) Uani 1 1 d .
C3 C 1.23701(16) 0.87435(13) 0.72623(11) 0.0150(3) Uani 1 1 d .
C4 C 1.30686(17) 0.94499(13) 0.69271(11) 0.0169(4) Uani 1 1 d .
C5 C 1.35803(18) 0.97773(14) 0.74573(12) 0.0192(4) Uani 1 1 d .
C6 C 1.34370(18) 0.94376(14) 0.82847(12) 0.0194(4) Uani 1 1 d .
C7 C 1.27707(18) 0.87284(14) 0.85912(12) 0.0188(4) Uani 1 1 d .
C8 C 1.22213(17) 0.83765(13) 0.81068(11) 0.0169(4) Uani 1 1 d .
C9 C 1.3314(2) 0.98965(15) 0.60435(12) 0.0212(4) Uani 1 1 d .
C10 C 1.3924(2) 0.98465(16) 0.88382(13) 0.0248(4) Uani 1 1 d .
C11 C 1.1493(2) 0.76288(16) 0.85204(12) 0.0227(4) Uani 1 1 d .
C12 C 0.72475(19) 0.95539(14) 0.60368(12) 0.0199(4) Uani 1 1 d .
C13 C 0.69067(18) 0.86342(14) 0.60649(12) 0.0194(4) Uani 1 1 d .
C14 C 0.80543(17) 0.73855(13) 0.50136(10) 0.0157(3) Uani 1 1 d .
C15 C 0.90358(17) 0.77359(13) 0.45380(11) 0.0173(4) Uani 1 1 d .
C16 C 0.89835(19) 0.79613(14) 0.37036(12) 0.0218(4) Uani 1 1 d .
C17 C 0.8003(2) 0.78547(14) 0.33365(11) 0.0238(4) Uani 1 1 d .
C18 C 0.7030(2) 0.75672(15) 0.38155(12) 0.0241(4) Uani 1 1 d .
C19 C 0.70099(18) 0.73343(14) 0.46530(12) 0.0197(4) Uani 1 1 d .
C20 C 1.01419(19) 0.78820(15) 0.48673(14) 0.0229(4) Uani 1 1 d .
C21 C 0.7999(3) 0.80441(18) 0.24386(13) 0.0379(6) Uani 1 1 d .
H21A H 0.7814 0.7501 0.2322 0.057 Uiso 1 1 calc R
H21B H 0.8802 0.8149 0.2204 0.057 Uiso 1 1 calc R
H21C H 0.7377 0.8605 0.2208 0.057 Uiso 1 1 calc R
C22 C 0.5867(2) 0.70486(19) 0.50901(15) 0.0296(5) Uani 1 1 d .
C23 C 0.67435(19) 0.95473(14) 0.74222(12) 0.0204(4) Uani 1 1 d .
C24 C 0.72174(19) 0.90915(14) 0.82501(12) 0.0205(4) Uani 1 1 d .
C25 C 0.65021(17) 0.72222(13) 0.94721(10) 0.0155(3) Uani 1 1 d .
C26 C 0.60401(18) 0.66579(13) 0.91136(11) 0.0186(4) Uani 1 1 d .
C27 C 0.49573(19) 0.63670(14) 0.94271(12) 0.0200(4) Uani 1 1 d .
C28 C 0.43087(17) 0.66242(14) 1.00662(11) 0.0185(4) Uani 1 1 d .
C29 C 0.47424(18) 0.72253(14) 1.03741(11) 0.0180(4) Uani 1 1 d .
C30 C 0.58292(17) 0.75359(13) 1.00975(10) 0.0161(4) Uani 1 1 d .
C31 C 0.6643(2) 0.63559(18) 0.84008(13) 0.0272(5) Uani 1 1 d .
C32 C 0.3169(2) 0.62573(17) 1.04195(14) 0.0251(4) Uani 1 1 d .
C33 C 0.6188(2) 0.81810(15) 1.04976(12) 0.0217(4) Uani 1 1 d .
C34 C 1.31775(19) 0.46271(14) 0.85000(12) 0.0206(4) Uani 1 1 d .
C35 C 1.40153(19) 0.50011(16) 0.78139(12) 0.0214(4) Uani 1 1 d .
C36 C 1.40793(19) 0.54375(17) 0.63832(12) 0.0243(4) Uani 1 1 d .
C37 C 1.32594(19) 0.60643(15) 0.57009(12) 0.0225(4) Uani 1 1 d .
C38 C 1.2119(2) 0.49290(15) 0.56340(12) 0.0229(4) Uani 1 1 d .
C39 C 1.0907(2) 0.46552(15) 0.59104(11) 0.0207(4) Uani 1 1 d .
C40 C 0.96605(19) 0.42749(15) 0.70997(12) 0.0205(4) Uani 1 1 d .
C41 C 0.9754(2) 0.39931(15) 0.80016(12) 0.0224(4) Uani 1 1 d .
C42 C 1.0566(2) 0.44053(15) 0.90110(11) 0.0221(4) Uani 1 1 d .
C43 C 1.12427(19) 0.51120(15) 0.91084(11) 0.0207(4) Uani 1 1 d .
C44 C 1.2872(2) 0.70292(17) 0.28857(14) 0.0292(5) Uani 1 1 d .
S4 S 1.40597(5) 0.77205(4) 0.26663(3) 0.02182(11) Uani 1 1 d .
O13 O 1.51474(14) 0.70389(12) 0.26028(11) 0.0328(4) Uani 1 1 d .
O14 O 1.39725(15) 0.80628(11) 0.33543(10) 0.0314(4) Uani 1 1 d .
O15 O 1.36775(15) 0.84315(12) 0.19230(9) 0.0310(3) Uani 1 1 d .
F1 F 1.30350(18) 0.63384(12) 0.35837(10) 0.0529(4) Uani 1 1 d .
F2 F 1.17699(13) 0.75652(12) 0.29197(12) 0.0504(4) Uani 1 1 d .
F3 F 1.28489(14) 0.66132(11) 0.23192(10) 0.0421(4) Uani 1 1 d .
C45 C 1.1133(3) 0.9289(2) 1.08607(18) 0.0414(6) Uani 1 1 d .
Cl1 Cl 1.05755(9) 0.84297(5) 1.05984(5) 0.0568(2) Uani 1 1 d .
Cl2 Cl 1.00015(6) 0.98653(5) 1.14130(4) 0.04421(16) Uani 1 1 d .
H1A H 0.870(2) 1.0101(16) 0.7280(15) 0.019(6) Uiso 1 1 d .
H1B H 0.822(2) 1.0732(17) 0.6438(14) 0.016(5) Uiso 1 1 d .
H2A H 0.977(2) 0.9852(16) 0.5799(15) 0.019(6) Uiso 1 1 d .
H2B H 1.038(2) 1.0099(16) 0.6463(14) 0.017(5) Uiso 1 1 d .
H5A H 1.402(2) 1.0270(17) 0.7231(14) 0.020(6) Uiso 1 1 d .
H7A H 1.265(2) 0.8507(18) 0.9114(16) 0.024(6) Uiso 1 1 d .
H9A H 1.381(2) 1.0353(18) 0.5974(14) 0.023(6) Uiso 1 1 d .
H9B H 1.256(2) 1.0220(18) 0.5754(15) 0.026(6) Uiso 1 1 d .
H9C H 1.376(2) 0.9466(19) 0.5783(16) 0.031(7) Uiso 1 1 d .
H10A H 1.451(2) 1.0249(19) 0.8544(16) 0.030(7) Uiso 1 1 d .
H10B H 1.433(2) 0.9340(19) 0.9261(16) 0.030(7) Uiso 1 1 d .
H10C H 1.329(3) 1.025(2) 0.9038(17) 0.035(7) Uiso 1 1 d .
H11A H 1.137(2) 0.7637(19) 0.9060(17) 0.035(7) Uiso 1 1 d .
H11B H 1.196(3) 0.704(2) 0.8521(17) 0.036(7) Uiso 1 1 d .
H11C H 1.082(3) 0.770(2) 0.8273(19) 0.045(8) Uiso 1 1 d .
H12A H 0.788(2) 0.9700(16) 0.5608(14) 0.016(5) Uiso 1 1 d .
H12B H 0.655(2) 1.0091(18) 0.5946(15) 0.028(6) Uiso 1 1 d .
H13A H 0.621(2) 0.8538(17) 0.6427(15) 0.022(6) Uiso 1 1 d .
H13B H 0.675(2) 0.8635(16) 0.5535(15) 0.019(6) Uiso 1 1 d .
H16A H 0.964(2) 0.8222(18) 0.3377(15) 0.026(6) Uiso 1 1 d .
H18A H 0.634(3) 0.754(2) 0.3608(17) 0.037(7) Uiso 1 1 d .
H20A H 1.060(2) 0.8290(18) 0.4429(16) 0.028(6) Uiso 1 1 d .
H20B H 1.065(2) 0.7334(19) 0.5087(15) 0.025(6) Uiso 1 1 d .
H20C H 0.991(2) 0.8137(19) 0.5266(16) 0.029(7) Uiso 1 1 d .
H22A H 0.525(3) 0.720(2) 0.4710(17) 0.036(7) Uiso 1 1 d .
H22B H 0.558(2) 0.7335(19) 0.5519(17) 0.030(7) Uiso 1 1 d .
H22C H 0.600(2) 0.642(2) 0.5304(16) 0.030(7) Uiso 1 1 d .
H23A H 0.639(2) 1.0218(17) 0.7306(14) 0.020(6) Uiso 1 1 d .
H23B H 0.612(2) 0.9240(17) 0.7337(14) 0.020(6) Uiso 1 1 d .
H24A H 0.776(2) 0.9458(17) 0.8396(14) 0.019(6) Uiso 1 1 d .
H24B H 0.653(2) 0.9064(18) 0.8623(16) 0.030(7) Uiso 1 1 d .
H27A H 0.467(2) 0.6000(18) 0.9196(15) 0.025(6) Uiso 1 1 d .
H29A H 0.426(2) 0.7444(17) 1.0795(14) 0.021(6) Uiso 1 1 d .
H31A H 0.608(2) 0.6083(18) 0.8191(16) 0.029(7) Uiso 1 1 d .
H31B H 0.736(3) 0.587(2) 0.8568(18) 0.042(8) Uiso 1 1 d .
H31C H 0.683(3) 0.685(2) 0.7985(19) 0.042(8) Uiso 1 1 d .
H32A H 0.251(3) 0.676(2) 1.0426(19) 0.049(9) Uiso 1 1 d .
H32B H 0.326(3) 0.586(2) 1.094(2) 0.060(10) Uiso 1 1 d .
H32C H 0.290(4) 0.595(3) 1.015(2) 0.073(12) Uiso 1 1 d .
H33A H 0.549(2) 0.8358(18) 1.0825(15) 0.026(6) Uiso 1 1 d .
H33B H 0.642(2) 0.8737(19) 1.0126(16) 0.030(7) Uiso 1 1 d .
H33C H 0.681(3) 0.7919(19) 1.0784(16) 0.027(7) Uiso 1 1 d .
H34A H 1.296(2) 0.4096(17) 0.8451(14) 0.020(6) Uiso 1 1 d .
H34B H 1.356(2) 0.4511(17) 0.8991(15) 0.023(6) Uiso 1 1 d .
H35A H 1.427(2) 0.5510(18) 0.7872(15) 0.023(6) Uiso 1 1 d .
H35B H 1.467(2) 0.4508(18) 0.7779(14) 0.022(6) Uiso 1 1 d .
H36A H 1.444(2) 0.485(2) 0.6318(16) 0.032(7) Uiso 1 1 d .
H36B H 1.470(2) 0.5722(18) 0.6401(15) 0.027(6) Uiso 1 1 d .
H37A H 1.305(2) 0.6704(17) 0.5721(14) 0.019(6) Uiso 1 1 d .
H37B H 1.365(2) 0.6040(18) 0.5170(16) 0.029(7) Uiso 1 1 d .
H38A H 1.278(2) 0.4455(19) 0.5930(16) 0.029(7) Uiso 1 1 d .
H38B H 1.225(2) 0.5015(18) 0.5078(16) 0.027(6) Uiso 1 1 d .
H39A H 1.025(2) 0.5141(16) 0.5660(13) 0.010(5) Uiso 1 1 d .
H39B H 1.087(2) 0.4105(17) 0.5827(14) 0.018(6) Uiso 1 1 d .
H40A H 0.958(2) 0.3719(17) 0.6976(14) 0.019(6) Uiso 1 1 d .
H40B H 0.897(2) 0.4813(17) 0.6897(14) 0.017(5) Uiso 1 1 d .
H41A H 0.899(2) 0.3899(18) 0.8264(16) 0.030(7) Uiso 1 1 d .
H41B H 1.036(2) 0.3394(18) 0.8193(14) 0.022(6) Uiso 1 1 d .
H42A H 1.107(2) 0.3815(17) 0.9080(14) 0.019(6) Uiso 1 1 d .
H42B H 0.991(2) 0.4379(17) 0.9345(15) 0.023(6) Uiso 1 1 d .
H43A H 1.070(2) 0.5688(16) 0.9097(13) 0.015(5) Uiso 1 1 d .
H43B H 1.165(2) 0.4854(19) 0.9619(17) 0.034(7) Uiso 1 1 d .
H45A H 1.126(3) 0.980(3) 1.028(2) 0.064(10) Uiso 1 1 d .
H45B H 1.182(3) 0.898(2) 1.119(2) 0.057(9) Uiso 1 1 d .

loop_
_atom_site_aniso_label
_atom_site_aniso_U_11
_atom_site_aniso_U_22
_atom_site_aniso_U_33
_atom_site_aniso_U_23
_atom_site_aniso_U_13
_atom_site_aniso_U_12
Co1 0.01501(12) 0.01239(12) 0.00923(11) -0.00175(9) 0.00059(9) -0.00316(9)
Ca1 0.01704(17) 0.01341(17) 0.00994(16) -0.00291(13) -0.00046(13) -0.00261(13)
S1 0.0157(2) 0.0150(2) 0.01153(19) -0.00368(16) 0.00010(15) -0.00427(16)
S2 0.0189(2) 0.0163(2) 0.01029(19) -0.00277(16) -0.00115(16) -0.00441(17)
S3 0.0175(2) 0.0187(2) 0.00979(19) -0.00271(16) 0.00100(16) -0.00436(17)
O1 0.0179(6) 0.0154(6) 0.0181(6) -0.0059(5) -0.0006(5) -0.0035(5)
O2 0.0212(7) 0.0241(7) 0.0120(6) -0.0049(5) 0.0027(5) -0.0088(6)
O3 0.0216(7) 0.0171(6) 0.0141(6) -0.0053(5) -0.0039(5) -0.0002(5)
O4 0.0273(7) 0.0240(7) 0.0150(6) -0.0027(5) 0.0023(5) -0.0119(6)
O5 0.0225(7) 0.0205(7) 0.0127(6) 0.0001(5) 0.0019(5) 0.0009(6)
O6 0.0233(7) 0.0342(8) 0.0164(7) -0.0096(6) -0.0003(5) -0.0109(6)
O7 0.0212(7) 0.0150(6) 0.0109(6) -0.0023(5) 0.0016(5) -0.0011(5)
O8 0.0198(7) 0.0167(6) 0.0124(6) -0.0017(5) -0.0008(5) 0.0007(5)
O9 0.0177(6) 0.0230(7) 0.0137(6) -0.0042(5) 0.0009(5) -0.0027(5)
O10 0.0227(7) 0.0181(7) 0.0158(6) -0.0054(5) 0.0025(5) -0.0056(5)
O11 0.0222(7) 0.0196(7) 0.0120(6) -0.0044(5) 0.0019(5) -0.0075(5)
O12 0.0248(7) 0.0180(6) 0.0121(6) -0.0015(5) -0.0008(5) -0.0050(5)
N1 0.0163(7) 0.0159(7) 0.0137(7) -0.0019(6) 0.0015(6) -0.0033(6)
N2 0.0158(7) 0.0134(7) 0.0148(7) -0.0011(6) 0.0000(6) -0.0036(6)
N3 0.0180(8) 0.0167(8) 0.0141(7) -0.0040(6) -0.0038(6) 0.0000(6)
N4 0.0210(8) 0.0144(7) 0.0108(7) -0.0018(6) 0.0024(6) -0.0029(6)
C1 0.0222(9) 0.0149(9) 0.0200(9) -0.0029(7) 0.0013(7) -0.0053(7)
C2 0.0189(9) 0.0150(9) 0.0175(9) 0.0014(7) -0.0001(7) -0.0043(7)
C3 0.0145(8) 0.0149(8) 0.0151(8) -0.0045(7) -0.0028(7) -0.0008(7)
C4 0.0153(8) 0.0167(9) 0.0172(9) -0.0041(7) -0.0020(7) -0.0006(7)
C5 0.0174(9) 0.0161(9) 0.0238(10) -0.0048(7) -0.0033(7) -0.0033(7)
C6 0.0187(9) 0.0170(9) 0.0229(9) -0.0076(7) -0.0078(7) 0.0015(7)
C7 0.0221(9) 0.0177(9) 0.0147(9) -0.0045(7) -0.0042(7) 0.0007(7)
C8 0.0179(9) 0.0148(8) 0.0163(8) -0.0033(7) -0.0018(7) -0.0013(7)
C9 0.0233(10) 0.0226(10) 0.0182(9) -0.0031(8) 0.0012(8) -0.0109(8)
C10 0.0297(11) 0.0211(10) 0.0250(10) -0.0071(8) -0.0111(9) -0.0035(9)
C11 0.0323(11) 0.0241(10) 0.0128(9) -0.0029(8) -0.0014(8) -0.0116(9)
C12 0.0210(9) 0.0192(9) 0.0158(9) -0.0016(7) -0.0029(7) -0.0010(8)
C13 0.0170(9) 0.0219(10) 0.0170(9) -0.0043(7) -0.0032(7) -0.0003(7)
C14 0.0196(9) 0.0165(8) 0.0104(8) -0.0025(7) -0.0008(7) -0.0048(7)
C15 0.0198(9) 0.0129(8) 0.0173(9) -0.0029(7) 0.0004(7) -0.0019(7)
C16 0.0266(10) 0.0159(9) 0.0177(9) -0.0017(7) 0.0059(8) -0.0012(8)
C17 0.0365(12) 0.0179(9) 0.0123(8) -0.0033(7) -0.0030(8) 0.0034(8)
C18 0.0288(11) 0.0245(10) 0.0199(9) -0.0070(8) -0.0095(8) -0.0026(8)
C19 0.0211(9) 0.0213(9) 0.0170(9) -0.0046(7) -0.0031(7) -0.0055(8)
C20 0.0198(10) 0.0197(10) 0.0275(11) -0.0030(8) 0.0002(8) -0.0068(8)
C21 0.0580(16) 0.0310(12) 0.0144(10) -0.0063(9) -0.0048(10) 0.0133(11)
C22 0.0238(11) 0.0363(13) 0.0291(11) -0.0046(10) -0.0051(9) -0.0123(10)
C23 0.0205(9) 0.0172(9) 0.0200(9) -0.0042(7) 0.0050(7) -0.0012(8)
C24 0.0264(10) 0.0153(9) 0.0177(9) -0.0053(7) 0.0066(8) -0.0022(8)
C25 0.0177(9) 0.0159(8) 0.0108(8) -0.0010(7) 0.0008(7) -0.0041(7)
C26 0.0253(10) 0.0179(9) 0.0129(8) -0.0042(7) 0.0019(7) -0.0064(8)
C27 0.0243(10) 0.0213(9) 0.0167(9) -0.0057(7) -0.0009(7) -0.0089(8)
C28 0.0177(9) 0.0185(9) 0.0157(8) 0.0000(7) -0.0013(7) -0.0030(7)
C29 0.0196(9) 0.0187(9) 0.0124(8) -0.0026(7) 0.0008(7) -0.0004(7)
C30 0.0206(9) 0.0154(8) 0.0103(8) -0.0016(6) -0.0015(7) -0.0022(7)
C31 0.0371(12) 0.0329(12) 0.0209(10) -0.0161(9) 0.0091(9) -0.0190(10)
C32 0.0213(10) 0.0316(12) 0.0222(10) -0.0056(9) 0.0018(8) -0.0097(9)
C33 0.0271(11) 0.0245(10) 0.0169(9) -0.0102(8) 0.0044(8) -0.0088(9)
C34 0.0217(10) 0.0189(9) 0.0179(9) -0.0035(7) -0.0041(7) 0.0015(8)
C35 0.0191(9) 0.0255(10) 0.0190(9) -0.0064(8) -0.0037(7) -0.0021(8)
C36 0.0199(10) 0.0325(12) 0.0181(9) -0.0052(8) 0.0051(8) -0.0063(9)
C37 0.0242(10) 0.0257(10) 0.0162(9) -0.0036(8) 0.0042(8) -0.0085(8)
C38 0.0311(11) 0.0228(10) 0.0168(9) -0.0094(8) 0.0051(8) -0.0070(9)
C39 0.0306(11) 0.0196(10) 0.0143(9) -0.0077(7) -0.0005(8) -0.0057(8)
C40 0.0242(10) 0.0202(10) 0.0194(9) -0.0058(8) 0.0009(8) -0.0099(8)
C41 0.0273(10) 0.0214(10) 0.0184(9) -0.0034(8) 0.0044(8) -0.0108(8)
C42 0.0256(10) 0.0258(11) 0.0101(8) 0.0004(7) 0.0009(7) -0.0042(8)
C43 0.0231(10) 0.0245(10) 0.0108(8) -0.0028(7) 0.0004(7) -0.0007(8)
C44 0.0271(11) 0.0323(12) 0.0309(11) -0.0133(9) 0.0057(9) -0.0089(9)
S4 0.0195(2) 0.0229(2) 0.0245(2) -0.0101(2) -0.00255(19) -0.00193(19)
O13 0.0221(8) 0.0326(9) 0.0476(10) -0.0213(8) -0.0032(7) 0.0009(7)
O14 0.0370(9) 0.0293(8) 0.0303(8) -0.0153(7) -0.0106(7) 0.0016(7)
O15 0.0354(9) 0.0308(8) 0.0241(8) -0.0052(7) 0.0004(7) -0.0056(7)
F1 0.0742(12) 0.0433(9) 0.0380(9) 0.0000(7) 0.0070(8) -0.0269(9)
F2 0.0217(7) 0.0556(10) 0.0817(13) -0.0347(9) 0.0131(7) -0.0093(7)
F3 0.0388(8) 0.0521(9) 0.0515(9) -0.0320(8) 0.0030(7) -0.0201(7)
C45 0.0327(13) 0.0485(16) 0.0393(14) -0.0130(12) -0.0041(11) 0.0004(12)
Cl1 0.0843(6) 0.0445(4) 0.0435(4) -0.0200(3) 0.0160(4) -0.0144(4)
Cl2 0.0388(3) 0.0474(4) 0.0513(4) -0.0240(3) -0.0027(3) -0.0047(3)

loop_
_atom_type_symbol
_atom_type_description
_atom_type_scat_dispersion_real
_atom_type_scat_dispersion_imag
_atom_type_scat_source
C C 0.0033 0.0016 'International Tables Vol C Tables 4.2.6.8 and 6.1.1.4'
H H 0.0000 0.0000 'International Tables Vol C Tables 4.2.6.8 and 6.1.1.4'
N N 0.0061 0.0033 'International Tables Vol C Tables 4.2.6.8 and 6.1.1.4'
O O 0.0106 0.0060 'International Tables Vol C Tables 4.2.6.8 and 6.1.1.4'
F F 0.0171 0.0103 'International Tables Vol C Tables 4.2.6.8 and 6.1.1.4'
S S 0.1246 0.1234 'International Tables Vol C Tables 4.2.6.8 and 6.1.1.4'
Cl Cl 0.1484 0.1585 'International Tables Vol C Tables 4.2.6.8 and 6.1.1.4'
Ca Ca 0.2262 0.3064 'International Tables Vol C Tables 4.2.6.8 and 6.1.1.4'
Co Co 0.3494 0.9721 'International Tables Vol C Tables 4.2.6.8 and 6.1.1.4'

loop_
_geom_angle_atom_site_label_1
_geom_angle_atom_site_label_2
_geom_angle_atom_site_label_3
_geom_angle
O7 Co1 N3 96.14(6)
O7 Co1 N4 94.30(6)
N3 Co1 N4 124.36(7)
O7 Co1 N2 98.42(6)
N3 Co1 N2 109.01(7)
N4 Co1 N2 123.14(7)
O7 Co1 N1 177.38(6)
N3 Co1 N1 83.41(7)
N4 Co1 N1 83.85(6)
N2 Co1 N1 84.15(6)
O7 Ca1 O1 74.73(5)
O7 Ca1 O3 72.38(5)
O1 Ca1 O3 101.67(5)
O7 Ca1 O9 143.47(5)
O1 Ca1 O9 79.24(5)
O3 Ca1 O9 138.85(5)
O7 Ca1 O11 124.98(5)
O1 Ca1 O11 154.75(5)
O3 Ca1 O11 73.78(5)
O9 Ca1 O11 88.16(5)
O7 Ca1 O12 79.80(5)
O1 Ca1 O12 141.09(5)
O3 Ca1 O12 97.97(5)
O9 Ca1 O12 106.63(5)
O11 Ca1 O12 63.54(4)
O7 Ca1 O8 89.15(5)
O1 Ca1 O8 85.68(5)
O3 Ca1 O8 157.17(5)
O9 Ca1 O8 63.51(4)
O11 Ca1 O8 108.25(4)
O12 Ca1 O8 64.82(4)
O7 Ca1 O10 140.40(5)
O1 Ca1 O10 89.10(5)
O3 Ca1 O10 76.07(5)
O9 Ca1 O10 62.78(4)
O11 Ca1 O10 65.65(4)
O12 Ca1 O10 128.37(5)
O8 Ca1 O10 126.07(5)
O2 S1 O1 114.70(8)
O2 S1 N2 110.74(8)
O1 S1 N2 109.70(8)
O2 S1 C3 108.19(8)
O1 S1 C3 107.35(8)
N2 S1 C3 105.71(8)
O4 S2 O3 114.43(9)
O4 S2 N3 113.66(9)
O3 S2 N3 108.38(8)
O4 S2 C14 108.22(8)
O3 S2 C14 105.70(8)
N3 S2 C14 105.80(8)
O6 S3 O5 115.36(9)
O6 S3 N4 111.53(9)
O5 S3 N4 109.04(8)
O6 S3 C25 108.05(9)
O5 S3 C25 105.28(9)
N4 S3 C25 107.08(8)
S1 O1 Ca1 145.78(8)
S2 O3 Ca1 146.64(8)
Co1 O7 Ca1 134.56(7)
C34 O8 C43 113.56(14)
C34 O8 Ca1 114.35(11)
C43 O8 Ca1 111.19(11)
C35 O9 C36 112.96(15)
C35 O9 Ca1 121.44(11)
C36 O9 Ca1 123.51(11)
C37 O10 C38 113.87(16)
C37 O10 Ca1 109.59(11)
C38 O10 Ca1 115.29(11)
C40 O11 C39 112.35(15)
C40 O11 Ca1 109.62(11)
C39 O11 Ca1 112.97(11)
C41 O12 C42 111.58(15)
C41 O12 Ca1 120.03(11)
C42 O12 Ca1 120.93(12)
C1 N1 C12 111.16(15)
C1 N1 C23 109.94(15)
C12 N1 C23 109.04(15)
C1 N1 Co1 107.97(11)
C12 N1 Co1 110.00(12)
C23 N1 Co1 108.69(11)
C2 N2 S1 111.18(12)
C2 N2 Co1 113.57(12)
S1 N2 Co1 134.15(9)
C13 N3 S2 115.98(13)
C13 N3 Co1 112.59(12)
S2 N3 Co1 129.25(9)
C24 N4 S3 110.64(12)
C24 N4 Co1 113.26(11)
S3 N4 Co1 134.98(10)
N1 C1 C2 108.64(16)
N2 C2 C1 106.96(15)
C4 C3 C8 120.40(17)
C4 C3 S1 121.60(14)
C8 C3 S1 117.89(14)
C5 C4 C3 117.70(17)
C5 C4 C9 116.16(17)
C3 C4 C9 126.14(17)
C6 C5 C4 123.00(18)
C5 C6 C7 117.58(18)
C5 C6 C10 121.90(19)
C7 C6 C10 120.45(18)
C8 C7 C6 122.88(18)
C7 C8 C3 118.40(18)
C7 C8 C11 117.21(17)
C3 C8 C11 124.39(17)
N1 C12 C13 107.47(15)
N3 C13 C12 104.43(16)
C15 C14 C19 120.77(17)
C15 C14 S2 118.03(14)
C19 C14 S2 121.19(14)
C16 C15 C14 118.03(18)
C16 C15 C20 117.46(18)
C14 C15 C20 124.51(17)
C17 C16 C15 122.17(19)
C18 C17 C16 118.14(18)
C18 C17 C21 120.5(2)
C16 C17 C21 121.4(2)
C17 C18 C19 123.01(19)
C18 C19 C14 117.60(18)
C18 C19 C22 116.51(18)
C14 C19 C22 125.89(18)
C24 C23 N1 108.60(16)
N4 C24 C23 106.19(15)
C26 C25 C30 120.49(17)
C26 C25 S3 117.52(14)
C30 C25 S3 121.81(14)
C27 C26 C25 118.32(17)
C27 C26 C31 117.48(18)
C25 C26 C31 124.20(18)
C28 C27 C26 122.41(18)
C29 C28 C27 118.05(18)
C29 C28 C32 120.84(18)
C27 C28 C32 121.10(19)
C28 C29 C30 122.69(17)
C29 C30 C25 117.83(17)
C29 C30 C33 116.56(17)
C25 C30 C33 125.61(17)
O8 C34 C35 107.06(16)
O9 C35 C34 106.68(16)
O9 C36 C37 106.75(16)
O10 C37 C36 110.93(16)
O10 C38 C39 107.46(16)
O11 C39 C38 106.57(16)
O11 C40 C41 106.83(16)
O12 C41 C40 108.25(16)
O12 C42 C43 108.00(16)
O8 C43 C42 111.22(16)
F2 C44 F1 107.92(19)
F2 C44 F3 107.00(19)
F1 C44 F3 106.47(19)
F2 C44 S4 111.45(16)
F1 C44 S4 112.22(17)
F3 C44 S4 111.49(15)
O13 S4 O15 115.17(10)
O13 S4 O14 115.59(10)
O15 S4 O14 114.97(10)
O13 S4 C44 102.91(10)
O15 S4 C44 102.68(11)
O14 S4 C44 102.77(10)
Cl1 C45 Cl2 110.24(16)

loop_
_geom_bond_atom_site_label_1
_geom_bond_atom_site_label_2
_geom_bond_distance
Co1 O7 1.8542(13)
Co1 N3 1.9498(16)
Co1 N4 1.9624(15)
Co1 N2 1.9708(16)
Co1 N1 1.9971(16)
Ca1 O7 2.2661(13)
Ca1 O1 2.3607(14)
Ca1 O3 2.3794(13)
Ca1 O9 2.4909(14)
Ca1 O11 2.5092(14)
Ca1 O12 2.5140(14)
Ca1 O8 2.5173(13)
Ca1 O10 2.5365(14)
S1 O2 1.4446(13)
S1 O1 1.4537(14)
S1 N2 1.6014(16)
S1 C3 1.7942(18)
S2 O4 1.4414(14)
S2 O3 1.4546(14)
S2 N3 1.5951(16)
S2 C14 1.7911(18)
S3 O6 1.4389(14)
S3 O5 1.4484(14)
S3 N4 1.6033(15)
S3 C25 1.7948(19)
O8 C34 1.430(2)
O8 C43 1.436(2)
O9 C35 1.428(2)
O9 C36 1.432(2)
O10 C37 1.434(2)
O10 C38 1.435(2)
O11 C40 1.434(2)
O11 C39 1.434(2)
O12 C41 1.429(2)
O12 C42 1.438(2)
N1 C1 1.493(2)
N1 C12 1.494(2)
N1 C23 1.499(2)
N2 C2 1.481(2)
N3 C13 1.476(2)
N4 C24 1.484(2)
C1 C2 1.516(3)
C3 C4 1.416(3)
C3 C8 1.418(3)
C4 C5 1.402(3)
C4 C9 1.510(3)
C5 C6 1.386(3)
C6 C7 1.390(3)
C6 C10 1.503(3)
C7 C8 1.386(3)
C8 C11 1.507(3)
C12 C13 1.517(3)
C14 C15 1.413(3)
C14 C19 1.414(3)
C15 C16 1.399(3)
C15 C20 1.507(3)
C16 C17 1.392(3)
C17 C18 1.376(3)
C17 C21 1.510(3)
C18 C19 1.398(3)
C19 C22 1.507(3)
C23 C24 1.494(3)
C25 C26 1.415(3)
C25 C30 1.418(2)
C26 C27 1.390(3)
C26 C31 1.513(3)
C27 C28 1.390(3)
C28 C29 1.387(3)
C28 C32 1.509(3)
C29 C30 1.394(3)
C30 C33 1.511(3)
C34 C35 1.498(3)
C36 C37 1.520(3)
C38 C39 1.503(3)
C40 C41 1.512(3)
C42 C43 1.506(3)
C44 F2 1.334(3)
C44 F1 1.340(3)
C44 F3 1.340(3)
C44 S4 1.817(2)
S4 O13 1.4407(16)
S4 O15 1.4428(16)
S4 O14 1.4442(16)
C45 Cl1 1.764(3)
C45 Cl2 1.769(3)
